data_4127386
loop_
_publ_author_name
'Andrella, Nicholas O.'
'Xu, Nancy'
'Gabidullin, Bulat M.'
'Ehm, Christian'
'Baker, R. Tom'

_publ_section_title
;
 Selective Copper Complex-Catalyzed Hydrodefluorination of Fluoroalkenes
 and Allyl Fluorides: A Tale of Two Mechanisms.
;
_journal_issue 29
_journal_name_full 'Journal of the American Chemical Society'
_journal_page_first 11506
_journal_page_last 11521
_journal_paper_doi 10.1021/jacs.9b03101
_journal_volume 141
_journal_year 2019
_chemical_formula_sum 'C86 H90 Cu2 F8 O P6'
_chemical_formula_weight 1604.47
_space_group_crystal_system monoclinic
_space_group_IT_number 14
_space_group_name_Hall '-P 2yn'
_space_group_name_H-M_alt 'P 1 21/n 1'
_symmetry_space_group_name_Hall '-P 2yn'
_symmetry_space_group_name_H-M 'P 1 21/n 1'
_atom_sites_solution_hydrogens geom
_audit_creation_method SHELXL-2014/7
_cell_angle_alpha 90
_cell_angle_beta 92.408(4)
_cell_angle_gamma 90
_cell_formula_units_Z 2
_cell_length_a 10.0120(18)
_cell_length_b 18.468(3)
_cell_length_c 21.823(4)
_cell_measurement_reflns_used 9964
_cell_measurement_temperature 200(2)
_cell_measurement_theta_max 25.94
_cell_measurement_theta_min 2.40
_cell_volume 4031.5(12)
_computing_cell_refinement 'APEX II (Bruker, 2009)'
_computing_data_collection 'APEX II (Bruker, 2009)'
_computing_data_reduction 'SAINT (Bruker)'
_computing_molecular_graphics 'Mercury (Macrae et al., 2008)'
_computing_publication_material 'CIFTAB (Sheldrick, 1997)'
_computing_structure_refinement 'SHELXL-2014/7 (Sheldrick, 2014)'
_computing_structure_solution 'XT (Sheldrick, 2014)'
_diffrn_ambient_temperature 200(2)
_diffrn_measured_fraction_theta_full 1.000
_diffrn_measured_fraction_theta_max 0.991
_diffrn_measurement_device_type 'Bruker APEX-II CCD'
_diffrn_measurement_method '\f and \w scans'
_diffrn_radiation_type MoK\a
_diffrn_radiation_wavelength 0.71073
_diffrn_reflns_av_R_equivalents 0.0412
_diffrn_reflns_av_unetI/netI 0.0265
_diffrn_reflns_Laue_measured_fraction_full 1.000
_diffrn_reflns_Laue_measured_fraction_max 0.991
_diffrn_reflns_limit_h_max 14
_diffrn_reflns_limit_h_min -14
_diffrn_reflns_limit_k_max 25
_diffrn_reflns_limit_k_min -26
_diffrn_reflns_limit_l_max 30
_diffrn_reflns_limit_l_min -30
_diffrn_reflns_number 108288
_diffrn_reflns_point_group_measured_fraction_full 1.000
_diffrn_reflns_point_group_measured_fraction_max 0.991
_diffrn_reflns_theta_full 25.242
_diffrn_reflns_theta_max 30.103
_diffrn_reflns_theta_min 1.445
_exptl_absorpt_coefficient_mu 0.710
_exptl_absorpt_correction_T_max 0.7460
_exptl_absorpt_correction_T_min 0.6079
_exptl_absorpt_correction_type multi-scan
_exptl_absorpt_process_details 'SADABS, Bruker (2003)'
_exptl_crystal_colour colourless
_exptl_crystal_density_diffrn 1.322
_exptl_crystal_description block
_exptl_crystal_F_000 1668
_exptl_crystal_size_max 0.700
_exptl_crystal_size_mid 0.660
_exptl_crystal_size_min 0.420
_refine_diff_density_max 0.607
_refine_diff_density_min -0.498
_refine_diff_density_rms 0.052
_refine_ls_extinction_method none
_refine_ls_goodness_of_fit_ref 1.060
_refine_ls_hydrogen_treatment constr
_refine_ls_matrix_type full
_refine_ls_number_parameters 505
_refine_ls_number_reflns 11763
_refine_ls_number_restraints 102
_refine_ls_restrained_S_all 1.073
_refine_ls_R_factor_all 0.0638
_refine_ls_R_factor_gt 0.0389
_refine_ls_shift/su_max 0.002
_refine_ls_shift/su_mean 0.000
_refine_ls_structure_factor_coef Fsqd
_refine_ls_weighting_details 'w=1/[\s^2^(Fo^2^)+(0.0507P)^2^+1.5511P] where P=(Fo^2^+2Fc^2^)/3'
_refine_ls_weighting_scheme calc
_refine_ls_wR_factor_gt 0.0974
_refine_ls_wR_factor_ref 0.1141
_reflns_Friedel_coverage 0.000
_reflns_number_gt 8733
_reflns_number_total 11763
_reflns_threshold_expression 'I > 2\s(I)'
_cod_data_source_file ja9b03101_si_002.cif
_cod_data_source_block shelx
_cod_original_cell_volume 4031.6(13)
_cod_database_code 4127386
_shelx_shelxl_version_number 2014/7
_shelx_space_group_comment
;
The symmetry employed for this shelxl refinement is uniquely defined
by the following loop, which should always be used as a source of
symmetry information in preference to the above space-group names.
They are only intended as comments.
;
_shelx_estimated_absorpt_t_min 0.636
_shelx_estimated_absorpt_t_max 0.755

loop_
_space_group_symop_operation_xyz
'x, y, z'
'-x+1/2, y+1/2, -z+1/2'
'-x, -y, -z'
'x-1/2, -y-1/2, z-1/2'

loop_
_atom_site_label
_atom_site_type_symbol
_atom_site_fract_x
_atom_site_fract_y
_atom_site_fract_z
_atom_site_U_iso_or_equiv
_atom_site_adp_type
_atom_site_occupancy
_atom_site_site_symmetry_order
_atom_site_calc_flag
_atom_site_refinement_flags_posn
_atom_site_refinement_flags_adp
_atom_site_refinement_flags_occupancy
_atom_site_disorder_assembly
_atom_site_disorder_group
Cu1 Cu 0.44369(2) 0.28490(2) 0.65956(2) 0.03636(7) Uani 1 1 d . . . . .
P1 P 0.48843(5) 0.38714(2) 0.60223(2) 0.03601(11) Uani 1 1 d . . . . .
P2 P 0.51513(5) 0.30467(3) 0.76012(2) 0.03809(11) Uani 1 1 d . . . . .
P3 P 0.55916(5) 0.19333(2) 0.61609(2) 0.03721(11) Uani 1 1 d . . . . .
C1 C 0.4694(2) 0.47592(10) 0.63898(9) 0.0413(4) Uani 1 1 d . . . . .
C2 C 0.3516(3) 0.48988(14) 0.66845(12) 0.0642(6) Uani 1 1 d . . . . .
H2 H 0.2825 0.4546 0.6684 0.077 Uiso 1 1 calc R U . . .
C3 C 0.3356(3) 0.55644(17) 0.69817(14) 0.0830(9) Uani 1 1 d . . . . .
H3 H 0.2546 0.5664 0.7178 0.100 Uiso 1 1 calc R U . . .
C4 C 0.4352(4) 0.60737(15) 0.69933(14) 0.0853(10) Uani 1 1 d . . . . .
H4 H 0.4243 0.6517 0.7206 0.102 Uiso 1 1 calc R U . . .
C5 C 0.5488(3) 0.59422(13) 0.67020(13) 0.0748(8) Uani 1 1 d . . . . .
H5 H 0.6172 0.6299 0.6704 0.090 Uiso 1 1 calc R U . . .
C6 C 0.5668(3) 0.52901(11) 0.63992(10) 0.0545(5) Uani 1 1 d . . . . .
H6 H 0.6473 0.5208 0.6195 0.065 Uiso 1 1 calc R U . . .
C7 C 0.65297(19) 0.39533(9) 0.57065(8) 0.0362(4) Uani 1 1 d . . . . .
C8 C 0.7631(2) 0.38751(11) 0.61104(9) 0.0447(4) Uani 1 1 d . . . . .
H8 H 0.7498 0.3760 0.6528 0.054 Uiso 1 1 calc R U . . .
C9 C 0.8917(2) 0.39618(13) 0.59144(11) 0.0569(5) Uani 1 1 d . . . . .
H9 H 0.9658 0.3918 0.6198 0.068 Uiso 1 1 calc R U . . .
C10 C 0.9120(3) 0.41124(14) 0.53059(12) 0.0643(6) Uani 1 1 d . . . . .
H10 H 1.0002 0.4176 0.5170 0.077 Uiso 1 1 calc R U . . .
C11 C 0.8049(3) 0.41697(14) 0.48995(11) 0.0649(7) Uani 1 1 d . . . . .
H11 H 0.8193 0.4261 0.4479 0.078 Uiso 1 1 calc R U . . .
C12 C 0.6757(2) 0.40964(11) 0.50928(9) 0.0493(5) Uani 1 1 d . . . . .
H12 H 0.6022 0.4144 0.4806 0.059 Uiso 1 1 calc R U . . .
C13 C 0.3733(2) 0.39679(12) 0.53560(11) 0.0569(6) Uani 1 1 d . . . . .
H13A H 0.3953 0.4408 0.5131 0.085 Uiso 1 1 calc R U . . .
H13B H 0.2815 0.4001 0.5492 0.085 Uiso 1 1 calc R U . . .
H13C H 0.3815 0.3546 0.5087 0.085 Uiso 1 1 calc R U . . .
C14 C 0.6709(2) 0.35586(11) 0.77103(8) 0.0480(5) Uani 1 1 d . . . . .
C15 C 0.6712(3) 0.43122(14) 0.77374(11) 0.0721(8) Uani 1 1 d . . . . .
H15 H 0.5892 0.4569 0.7752 0.087 Uiso 1 1 calc R U . . .
C16 C 0.7908(5) 0.4685(2) 0.77429(15) 0.1052(14) Uani 1 1 d . . . . .
H16 H 0.7906 0.5199 0.7761 0.126 Uiso 1 1 calc R U . . .
C17 C 0.9092(5) 0.4324(3) 0.77219(15) 0.1139(17) Uani 1 1 d . . . . .
H17 H 0.9905 0.4590 0.7725 0.137 Uiso 1 1 calc R U . . .
C18 C 0.9124(3) 0.3583(2) 0.76958(12) 0.0895(11) Uani 1 1 d . . . . .
H18 H 0.9952 0.3334 0.7679 0.107 Uiso 1 1 calc R U . . .
C19 C 0.7922(2) 0.31975(15) 0.76939(10) 0.0588(6) Uani 1 1 d . . . . .
H19 H 0.7936 0.2683 0.7681 0.071 Uiso 1 1 calc R U . . .
C20 C 0.54697(19) 0.22892(10) 0.81279(8) 0.0392(4) Uani 1 1 d . . . . .
C21 C 0.6009(3) 0.23964(13) 0.87166(10) 0.0558(5) Uani 1 1 d . . . . .
H21 H 0.6213 0.2874 0.8852 0.067 Uiso 1 1 calc R U . . .
C22 C 0.6257(3) 0.18186(16) 0.91097(11) 0.0648(6) Uani 1 1 d . . . . .
H22 H 0.6615 0.1902 0.9513 0.078 Uiso 1 1 calc R U . . .
C23 C 0.5986(3) 0.11274(14) 0.89164(11) 0.0624(6) Uani 1 1 d . . . . .
H23 H 0.6172 0.0730 0.9183 0.075 Uiso 1 1 calc R U . . .
C24 C 0.5449(3) 0.10082(13) 0.83415(12) 0.0661(7) Uani 1 1 d . . . . .
H24 H 0.5256 0.0528 0.8209 0.079 Uiso 1 1 calc R U . . .
C25 C 0.5183(2) 0.15890(12) 0.79473(10) 0.0536(5) Uani 1 1 d . . . . .
H25 H 0.4798 0.1501 0.7549 0.064 Uiso 1 1 calc R U . . .
C26 C 0.3943(3) 0.35742(14) 0.80179(11) 0.0652(7) Uani 1 1 d . . . . .
H26A H 0.4322 0.3693 0.8427 0.098 Uiso 1 1 calc R U . . .
H26B H 0.3124 0.3291 0.8057 0.098 Uiso 1 1 calc R U . . .
H26C H 0.3734 0.4022 0.7793 0.098 Uiso 1 1 calc R U . . .
C27 C 0.4832(2) 0.10275(10) 0.61368(9) 0.0422(4) Uani 1 1 d . . . . .
C28 C 0.3689(2) 0.08960(11) 0.64531(10) 0.0503(5) Uani 1 1 d . . . . .
H28 H 0.3320 0.1270 0.6692 0.060 Uiso 1 1 calc R U . . .
C29 C 0.3074(3) 0.02193(13) 0.64234(13) 0.0659(7) Uani 1 1 d . . . . .
H29 H 0.2282 0.0136 0.6638 0.079 Uiso 1 1 calc R U . . .
C30 C 0.3605(3) -0.03244(13) 0.60869(12) 0.0711(8) Uani 1 1 d . . . . .
H30 H 0.3178 -0.0783 0.6063 0.085 Uiso 1 1 calc R U . . .
C31 C 0.4753(3) -0.02077(12) 0.57836(12) 0.0727(8) Uani 1 1 d . . . . .
H31 H 0.5135 -0.0590 0.5558 0.087 Uiso 1 1 calc R U . . .
C32 C 0.5365(3) 0.04692(11) 0.58041(10) 0.0592(6) Uani 1 1 d . . . . .
H32 H 0.6155 0.0548 0.5587 0.071 Uiso 1 1 calc R U . . .
C33 C 0.5921(2) 0.20770(10) 0.53515(9) 0.0447(4) Uani 1 1 d . . . . .
C34 C 0.4831(3) 0.21183(12) 0.49394(11) 0.0582(6) Uani 1 1 d . . . . .
H34 H 0.3954 0.2050 0.5079 0.070 Uiso 1 1 calc R U . . .
C35 C 0.5015(4) 0.22589(15) 0.43227(12) 0.0761(8) Uani 1 1 d . . . . .
H35 H 0.4263 0.2279 0.4043 0.091 Uiso 1 1 calc R U . . .
C36 C 0.6266(4) 0.23687(15) 0.41172(13) 0.0802(9) Uani 1 1 d . . . . .
H36 H 0.6384 0.2471 0.3696 0.096 Uiso 1 1 calc R U . . .
C37 C 0.7341(4) 0.23321(15) 0.45151(14) 0.0765(8) Uani 1 1 d . . . . .
H37 H 0.8212 0.2405 0.4369 0.092 Uiso 1 1 calc R U . . .
C38 C 0.7185(3) 0.21892(12) 0.51366(12) 0.0597(6) Uani 1 1 d . . . . .
H38 H 0.7946 0.2169 0.5411 0.072 Uiso 1 1 calc R U . . .
C39 C 0.7245(2) 0.17424(13) 0.65068(11) 0.0548(5) Uani 1 1 d . . . . .
H39A H 0.7671 0.1358 0.6275 0.082 Uiso 1 1 calc R U . . .
H39B H 0.7158 0.1586 0.6932 0.082 Uiso 1 1 calc R U . . .
H39C H 0.7795 0.2181 0.6499 0.082 Uiso 1 1 calc R U . . .
C40 C 0.2416(2) 0.27427(13) 0.66601(12) 0.0579(6) Uani 1 1 d D U . . .
C41 C 0.1583(4) 0.2367(3) 0.6178(2) 0.0802(13) Uani 0.803(5) 1 d D U P A 1
H41 H 0.1923 0.1865 0.6113 0.096 Uiso 0.803(5) 1 calc R U P A 1
F3 F 0.0259(2) 0.23540(15) 0.62989(15) 0.1124(12) Uani 0.803(5) 1 d D U P A 1
F4 F 0.1622(2) 0.27572(15) 0.56538(10) 0.1258(9) Uani 1 1 d D U . . .
C41' C 0.1317(19) 0.2549(10) 0.6218(7) 0.0802(13) Uani 0.197(5) 1 d D U P A 2
H41' H 0.0403 0.2689 0.6343 0.096 Uiso 0.197(5) 1 calc R U P A 2
F3' F 0.1452(15) 0.1849(6) 0.6053(7) 0.156(6) Uani 0.197(5) 1 d D U P A 2
F1 F 0.17766(15) 0.34134(9) 0.67924(9) 0.0868(5) Uani 1 1 d . . . . .
F2 F 0.20891(16) 0.23406(10) 0.71989(8) 0.0861(5) Uani 1 1 d . . . . .
C42 C -0.1693(19) -0.0760(9) 0.5330(14) 0.179(8) Uani 0.5 1 d D U P B -1
H42A H -0.1530 -0.0638 0.5764 0.268 Uiso 0.5 1 calc R U P B -1
H42B H -0.2025 -0.1258 0.5295 0.268 Uiso 0.5 1 calc R U P B -1
H42C H -0.2361 -0.0428 0.5147 0.268 Uiso 0.5 1 calc R U P B -1
C43 C -0.0421(17) -0.0693(10) 0.5002(11) 0.227(8) Uani 0.5 1 d D U P B -1
H43A H 0.0302 -0.0995 0.5191 0.272 Uiso 0.5 1 calc R U P B -1
H43B H -0.0542 -0.0813 0.4561 0.272 Uiso 0.5 1 calc R U P B -1
O1 O -0.018(3) 0.0088(13) 0.5103(16) 0.254(6) Uani 0.5 1 d D U P B -1
C44 C 0.083(2) 0.0183(13) 0.4634(10) 0.274(10) Uani 0.5 1 d D U P B -1
H44A H 0.0434 0.0154 0.4211 0.329 Uiso 0.5 1 calc R U P B -1
H44B H 0.1581 -0.0161 0.4687 0.329 Uiso 0.5 1 calc R U P B -1
C45 C 0.120(3) 0.0938(13) 0.4818(13) 0.239(11) Uani 0.5 1 d D U P B -1
H45A H 0.1759 0.1151 0.4506 0.358 Uiso 0.5 1 calc R U P B -1
H45B H 0.1700 0.0929 0.5214 0.358 Uiso 0.5 1 calc R U P B -1
H45C H 0.0390 0.1229 0.4853 0.358 Uiso 0.5 1 calc R U P B -1

loop_
_atom_site_aniso_label
_atom_site_aniso_U_11
_atom_site_aniso_U_22
_atom_site_aniso_U_33
_atom_site_aniso_U_23
_atom_site_aniso_U_13
_atom_site_aniso_U_12
Cu1 0.03815(13) 0.03317(11) 0.03791(12) 0.00404(8) 0.00333(9) -0.00129(8)
P1 0.0394(3) 0.0293(2) 0.0393(2) 0.00559(17) 0.00064(18) 0.00131(17)
P2 0.0443(3) 0.0376(2) 0.0328(2) 0.00285(17) 0.00706(19) 0.00352(19)
P3 0.0423(3) 0.0307(2) 0.0387(2) -0.00052(17) 0.00294(19) -0.00234(18)
C1 0.0481(11) 0.0356(9) 0.0407(9) 0.0069(7) 0.0075(8) 0.0106(8)
C2 0.0574(14) 0.0622(14) 0.0747(16) 0.0094(12) 0.0221(12) 0.0155(11)
C3 0.091(2) 0.081(2) 0.0797(19) 0.0035(15) 0.0388(16) 0.0408(17)
C4 0.135(3) 0.0490(14) 0.0747(18) -0.0053(12) 0.0322(18) 0.0266(17)
C5 0.109(2) 0.0399(12) 0.0770(17) -0.0132(11) 0.0230(16) 0.0004(13)
C6 0.0710(15) 0.0353(10) 0.0587(13) -0.0047(9) 0.0191(11) 0.0021(9)
C7 0.0463(10) 0.0268(7) 0.0358(8) 0.0020(6) 0.0070(7) 0.0039(7)
C8 0.0465(11) 0.0496(11) 0.0384(9) 0.0048(8) 0.0068(8) 0.0065(8)
C9 0.0465(12) 0.0640(14) 0.0607(13) 0.0056(11) 0.0081(10) 0.0077(10)
C10 0.0571(14) 0.0683(15) 0.0696(15) 0.0095(12) 0.0288(12) 0.0092(12)
C11 0.0817(18) 0.0685(15) 0.0467(12) 0.0121(11) 0.0292(12) 0.0111(13)
C12 0.0656(14) 0.0450(10) 0.0377(10) 0.0071(8) 0.0070(9) 0.0085(9)
C13 0.0606(14) 0.0496(12) 0.0591(13) 0.0090(10) -0.0153(11) 0.0001(10)
C14 0.0683(14) 0.0489(11) 0.0266(8) -0.0001(7) 0.0007(8) -0.0149(10)
C15 0.117(2) 0.0535(13) 0.0457(12) -0.0031(10) -0.0009(13) -0.0219(14)
C16 0.171(4) 0.076(2) 0.0661(18) 0.0002(15) -0.014(2) -0.071(3)
C17 0.126(3) 0.146(4) 0.0666(19) 0.032(2) -0.036(2) -0.091(3)
C18 0.0657(17) 0.146(3) 0.0556(15) 0.0312(17) -0.0149(13) -0.0412(19)
C19 0.0540(14) 0.0807(16) 0.0413(11) 0.0096(10) -0.0023(9) -0.0158(12)
C20 0.0392(10) 0.0433(9) 0.0355(9) 0.0061(7) 0.0072(7) 0.0026(7)
C21 0.0704(15) 0.0559(12) 0.0406(11) 0.0059(9) -0.0022(10) -0.0030(11)
C22 0.0702(16) 0.0798(17) 0.0439(12) 0.0182(11) -0.0030(11) 0.0053(13)
C23 0.0676(15) 0.0631(15) 0.0578(14) 0.0263(11) 0.0201(11) 0.0199(12)
C24 0.091(2) 0.0441(12) 0.0639(15) 0.0106(10) 0.0190(14) 0.0034(12)
C25 0.0695(15) 0.0472(11) 0.0445(11) 0.0047(9) 0.0068(10) -0.0049(10)
C26 0.0785(17) 0.0693(15) 0.0491(12) 0.0045(11) 0.0193(11) 0.0298(13)
C27 0.0552(12) 0.0317(8) 0.0393(9) 0.0022(7) -0.0033(8) -0.0036(8)
C28 0.0541(13) 0.0393(10) 0.0573(12) 0.0048(9) -0.0021(10) -0.0062(9)
C29 0.0694(16) 0.0509(13) 0.0771(16) 0.0117(12) -0.0022(13) -0.0196(12)
C30 0.106(2) 0.0420(12) 0.0639(15) 0.0064(11) -0.0142(15) -0.0261(13)
C31 0.128(3) 0.0363(11) 0.0541(14) -0.0084(9) 0.0028(15) -0.0041(13)
C32 0.0901(18) 0.0382(10) 0.0502(12) -0.0037(9) 0.0133(11) -0.0037(11)
C33 0.0617(13) 0.0302(8) 0.0431(10) -0.0015(7) 0.0110(9) -0.0007(8)
C34 0.0752(16) 0.0528(12) 0.0465(12) 0.0032(9) 0.0028(11) 0.0054(11)
C35 0.116(3) 0.0649(16) 0.0466(13) 0.0025(11) -0.0020(15) 0.0206(16)
C36 0.137(3) 0.0535(14) 0.0521(15) 0.0067(11) 0.0316(18) 0.0179(16)
C37 0.101(2) 0.0578(15) 0.0739(18) -0.0029(13) 0.0451(18) -0.0025(14)
C38 0.0697(16) 0.0524(13) 0.0585(14) -0.0058(10) 0.0209(12) -0.0032(11)
C39 0.0467(12) 0.0564(13) 0.0611(13) -0.0028(10) -0.0020(10) 0.0030(10)
C40 0.0447(12) 0.0512(12) 0.0777(16) 0.0138(11) 0.0003(11) 0.0029(9)
C41 0.048(2) 0.078(3) 0.113(2) 0.018(2) -0.0088(17) -0.0072(19)
F3 0.0406(12) 0.114(2) 0.182(3) 0.0175(18) -0.0033(13) -0.0204(12)
F4 0.0991(15) 0.176(2) 0.0993(15) 0.0333(14) -0.0316(12) -0.0414(15)
C41' 0.048(2) 0.078(3) 0.113(2) 0.018(2) -0.0088(17) -0.0072(19)
F3' 0.152(11) 0.083(5) 0.223(11) -0.028(5) -0.108(9) 0.012(5)
F1 0.0520(9) 0.0779(11) 0.1316(15) 0.0037(10) 0.0166(9) 0.0127(8)
F2 0.0637(10) 0.0989(12) 0.0972(12) 0.0372(10) 0.0219(9) -0.0169(9)
C42 0.144(9) 0.158(11) 0.23(2) 0.081(11) -0.010(10) 0.022(7)
C43 0.150(11) 0.230(14) 0.30(2) 0.067(12) 0.003(12) -0.020(9)
O1 0.239(16) 0.244(12) 0.279(19) 0.097(9) 0.002(10) -0.068(10)
C44 0.26(2) 0.295(18) 0.27(2) 0.045(13) 0.025(15) -0.096(14)
C45 0.26(3) 0.271(19) 0.182(17) 0.086(14) -0.04(2) -0.078(17)

loop_
_atom_type_symbol
_atom_type_description
_atom_type_scat_dispersion_real
_atom_type_scat_dispersion_imag
_atom_type_scat_source
C C 0.0033 0.0016 'International Tables Vol C Tables 4.2.6.8 and 6.1.1.4'
H H 0.0000 0.0000 'International Tables Vol C Tables 4.2.6.8 and 6.1.1.4'
O O 0.0106 0.0060 'International Tables Vol C Tables 4.2.6.8 and 6.1.1.4'
F F 0.0171 0.0103 'International Tables Vol C Tables 4.2.6.8 and 6.1.1.4'
P P 0.1023 0.0942 'International Tables Vol C Tables 4.2.6.8 and 6.1.1.4'
Cu Cu 0.3201 1.2651 'International Tables Vol C Tables 4.2.6.8 and 6.1.1.4'

loop_
_geom_angle_atom_site_label_1
_geom_angle_atom_site_label_2
_geom_angle_atom_site_label_3
_geom_angle
C40 Cu1 P3 118.60(7)
C40 Cu1 P2 102.58(8)
P3 Cu1 P2 111.77(2)
C40 Cu1 P1 109.25(7)
P3 Cu1 P1 105.47(2)
P2 Cu1 P1 108.96(2)
C7 P1 C13 103.97(10)
C7 P1 C1 101.74(9)
C13 P1 C1 100.76(10)
C7 P1 Cu1 118.09(6)
C13 P1 Cu1 112.30(8)
C1 P1 Cu1 117.69(6)
C26 P2 C20 101.35(10)
C26 P2 C14 103.79(12)
C20 P2 C14 100.85(9)
C26 P2 Cu1 111.88(9)
C20 P2 Cu1 121.00(7)
C14 P2 Cu1 115.69(6)
C39 P3 C33 103.32(11)
C39 P3 C27 101.72(10)
C33 P3 C27 101.27(9)
C39 P3 Cu1 116.01(8)
C33 P3 Cu1 114.17(6)
C27 P3 Cu1 118.11(7)
C6 C1 C2 118.2(2)
C6 C1 P1 123.55(15)
C2 C1 P1 118.20(17)
C1 C2 C3 119.5(3)
C1 C2 H2 120.3
C3 C2 H2 120.3
C4 C3 C2 120.9(3)
C4 C3 H3 119.6
C2 C3 H3 119.6
C5 C4 C3 119.7(2)
C5 C4 H4 120.2
C3 C4 H4 120.2
C4 C5 C6 120.6(3)
C4 C5 H5 119.7
C6 C5 H5 119.7
C1 C6 C5 121.1(2)
C1 C6 H6 119.4
C5 C6 H6 119.4
C8 C7 C12 118.17(18)
C8 C7 P1 117.26(13)
C12 C7 P1 124.57(16)
C9 C8 C7 121.05(19)
C9 C8 H8 119.5
C7 C8 H8 119.5
C10 C9 C8 119.9(2)
C10 C9 H9 120.1
C8 C9 H9 120.1
C11 C10 C9 119.8(2)
C11 C10 H10 120.1
C9 C10 H10 120.1
C10 C11 C12 120.8(2)
C10 C11 H11 119.6
C12 C11 H11 119.6
C11 C12 C7 120.3(2)
C11 C12 H12 119.9
C7 C12 H12 119.9
P1 C13 H13A 109.5
P1 C13 H13B 109.5
H13A C13 H13B 109.5
P1 C13 H13C 109.5
H13A C13 H13C 109.5
H13B C13 H13C 109.5
C19 C14 C15 118.7(2)
C19 C14 P2 119.36(17)
C15 C14 P2 121.5(2)
C16 C15 C14 119.9(3)
C16 C15 H15 120.0
C14 C15 H15 120.0
C17 C16 C15 120.8(3)
C17 C16 H16 119.6
C15 C16 H16 119.6
C16 C17 C18 120.8(3)
C16 C17 H17 119.6
C18 C17 H17 119.6
C17 C18 C19 119.1(4)
C17 C18 H18 120.4
C19 C18 H18 120.4
C14 C19 C18 120.7(3)
C14 C19 H19 119.7
C18 C19 H19 119.7
C25 C20 C21 117.86(18)
C25 C20 P2 120.58(15)
C21 C20 P2 121.56(16)
C22 C21 C20 121.1(2)
C22 C21 H21 119.5
C20 C21 H21 119.5
C23 C22 C21 120.0(2)
C23 C22 H22 120.0
C21 C22 H22 120.0
C24 C23 C22 120.0(2)
C24 C23 H23 120.0
C22 C23 H23 120.0
C23 C24 C25 120.2(2)
C23 C24 H24 119.9
C25 C24 H24 119.9
C20 C25 C24 120.9(2)
C20 C25 H25 119.6
C24 C25 H25 119.6
P2 C26 H26A 109.5
P2 C26 H26B 109.5
H26A C26 H26B 109.5
P2 C26 H26C 109.5
H26A C26 H26C 109.5
H26B C26 H26C 109.5
C32 C27 C28 118.51(19)
C32 C27 P3 121.76(17)
C28 C27 P3 119.72(15)
C27 C28 C29 120.5(2)
C27 C28 H28 119.8
C29 C28 H28 119.8
C30 C29 C28 120.2(3)
C30 C29 H29 119.9
C28 C29 H29 119.9
C29 C30 C31 119.9(2)
C29 C30 H30 120.0
C31 C30 H30 120.0
C30 C31 C32 120.2(2)
C30 C31 H31 119.9
C32 C31 H31 119.9
C27 C32 C31 120.6(2)
C27 C32 H32 119.7
C31 C32 H32 119.7
C38 C33 C34 118.5(2)
C38 C33 P3 123.58(19)
C34 C33 P3 117.76(17)
C33 C34 C35 120.4(3)
C33 C34 H34 119.8
C35 C34 H34 119.8
C36 C35 C34 120.5(3)
C36 C35 H35 119.8
C34 C35 H35 119.8
C37 C36 C35 119.8(3)
C37 C36 H36 120.1
C35 C36 H36 120.1
C36 C37 C38 120.9(3)
C36 C37 H37 119.6
C38 C37 H37 119.6
C33 C38 C37 119.9(3)
C33 C38 H38 120.0
C37 C38 H38 120.0
P3 C39 H39A 109.5
P3 C39 H39B 109.5
H39A C39 H39B 109.5
P3 C39 H39C 109.5
H39A C39 H39C 109.5
H39B C39 H39C 109.5
F1 C40 F2 99.4(2)
F1 C40 C41' 90.9(8)
F2 C40 C41' 102.7(7)
F1 C40 C41 107.8(2)
F2 C40 C41 101.4(2)
F1 C40 Cu1 112.55(15)
F2 C40 Cu1 111.42(15)
C41' C40 Cu1 133.7(8)
C41 C40 Cu1 121.6(2)
F4 C41 F3 103.6(3)
F4 C41 C40 108.3(3)
F3 C41 C40 113.2(4)
F4 C41 H41 110.5
F3 C41 H41 110.5
C40 C41 H41 110.5
F4 C41' F3' 90.1(13)
F4 C41' C40 109.9(12)
F3' C41' C40 109.1(14)
F4 C41' H41' 115.1
F3' C41' H41' 115.1
C40 C41' H41' 115.1
C43 C42 H42A 109.5
C43 C42 H42B 109.5
H42A C42 H42B 109.5
C43 C42 H42C 109.5
H42A C42 H42C 109.5
H42B C42 H42C 109.5
O1 C43 C42 98.3(15)
O1 C43 H43A 112.1
C42 C43 H43A 112.1
O1 C43 H43B 112.1
C42 C43 H43B 112.1
H43A C43 H43B 109.7
C43 O1 C44 97.1(13)
O1 C44 C45 95.6(16)
O1 C44 H44A 112.6
C45 C44 H44A 112.6
O1 C44 H44B 112.6
C45 C44 H44B 112.6
H44A C44 H44B 110.1
C44 C45 H45A 109.5
C44 C45 H45B 109.5
H45A C45 H45B 109.5
C44 C45 H45C 109.5
H45A C45 H45C 109.5
H45B C45 H45C 109.5

loop_
_geom_bond_atom_site_label_1
_geom_bond_atom_site_label_2
_geom_bond_distance
Cu1 C40 2.044(2)
Cu1 P3 2.2779(6)
Cu1 P2 2.3086(6)
Cu1 P1 2.3191(6)
P1 C7 1.8185(19)
P1 C13 1.826(2)
P1 C1 1.8387(19)
P2 C26 1.825(2)
P2 C20 1.8299(19)
P2 C14 1.830(2)
P3 C39 1.825(2)
P3 C33 1.830(2)
P3 C27 1.8374(19)
C1 C6 1.382(3)
C1 C2 1.391(3)
C2 C3 1.402(4)
C2 H2 0.9500
C3 C4 1.370(5)
C3 H3 0.9500
C4 C5 1.348(4)
C4 H4 0.9500
C5 C6 1.389(3)
C5 H5 0.9500
C6 H6 0.9500
C7 C8 1.390(3)
C7 C12 1.393(3)
C8 C9 1.383(3)
C8 H8 0.9500
C9 C10 1.380(3)
C9 H9 0.9500
C10 C11 1.367(4)
C10 H10 0.9500
C11 C12 1.384(3)
C11 H11 0.9500
C12 H12 0.9500
C13 H13A 0.9800
C13 H13B 0.9800
C13 H13C 0.9800
C14 C19 1.388(3)
C14 C15 1.393(3)
C15 C16 1.382(5)
C15 H15 0.9500
C16 C17 1.361(6)
C16 H16 0.9500
C17 C18 1.371(6)
C17 H17 0.9500
C18 C19 1.398(4)
C18 H18 0.9500
C19 H19 0.9500
C20 C25 1.379(3)
C20 C21 1.387(3)
C21 C22 1.385(3)
C21 H21 0.9500
C22 C23 1.368(4)
C22 H22 0.9500
C23 C24 1.362(4)
C23 H23 0.9500
C24 C25 1.394(3)
C24 H24 0.9500
C25 H25 0.9500
C26 H26A 0.9800
C26 H26B 0.9800
C26 H26C 0.9800
C27 C32 1.381(3)
C27 C28 1.383(3)
C28 C29 1.393(3)
C28 H28 0.9500
C29 C30 1.365(4)
C29 H29 0.9500
C30 C31 1.368(4)
C30 H30 0.9500
C31 C32 1.392(3)
C31 H31 0.9500
C32 H32 0.9500
C33 C38 1.384(3)
C33 C34 1.386(3)
C34 C35 1.390(4)
C34 H34 0.9500
C35 C36 1.363(5)
C35 H35 0.9500
C36 C37 1.356(5)
C36 H36 0.9500
C37 C38 1.397(4)
C37 H37 0.9500
C38 H38 0.9500
C39 H39A 0.9800
C39 H39B 0.9800
C39 H39C 0.9800
C40 F1 1.429(3)
C40 F2 1.440(3)
C40 C41' 1.476(15)
C40 C41 1.486(5)
C41 F4 1.355(5)
C41 F3 1.362(5)
C41 H41 1.0000
F4 C41' 1.337(16)
C41' F3' 1.350(17)
C41' H41' 1.0000
C42 C43 1.493(17)
C42 H42A 0.9800
C42 H42B 0.9800
C42 H42C 0.9800
C43 O1 1.477(18)
C43 H43A 0.9900
C43 H43B 0.9900
O1 C44 1.477(18)
C44 C45 1.494(18)
C44 H44A 0.9900
C44 H44B 0.9900
C45 H45A 0.9800
C45 H45B 0.9800
C45 H45C 0.9800
